data_4030085
loop_
_publ_author_name
'Xu, Ling'
'Wang, Yu-Chen'
'Ma, Wangyang'
'Zhang, Wen-Xiong'
'Xi, Zhenfeng'

_publ_section_title
;
 Mechanistic Insights into N-N Bond Cleavage in Catalytic Guanylation
 Reactions between 1,2-Diarylhydrazines and Carbodiimides.
;
_journal_issue 24
_journal_name_full 'The Journal of organic chemistry'
_journal_page_first 12004
_journal_page_last 12009
_journal_paper_doi 10.1021/jo501865b
_journal_volume 79
_journal_year 2014
_chemical_formula_moiety 'C46 H66 Li2 N8 O2'
_chemical_formula_sum 'C46 H66 Li2 N8 O2'
_chemical_formula_weight 776.94
_chemical_name_systematic
;
 ?
;
_space_group_crystal_system monoclinic
_space_group_IT_number 15
_space_group_name_Hall '-C 2yc'
_space_group_name_H-M_alt 'C 1 2/c 1'
_symmetry_space_group_name_Hall '-C 2yc'
_symmetry_space_group_name_H-M 'C 1 2/c 1'
_atom_sites_solution_hydrogens geom
_atom_sites_solution_primary direct
_audit_creation_date 2014-05-17
_audit_creation_method
;
Olex2 1.2
(compiled 2014.03.20 svn.r2914 for OlexSys, GUI svn.r4816)
;
_cell_angle_alpha 90
_cell_angle_beta 128.911(5)
_cell_angle_gamma 90
_cell_formula_units_Z 4
_cell_length_a 26.0414(14)
_cell_length_b 12.2934(6)
_cell_length_c 18.2926(9)
_cell_measurement_reflns_used 4669
_cell_measurement_temperature 100.02(15)
_cell_measurement_theta_max 28.4750
_cell_measurement_theta_min 3.6070
_cell_volume 4556.8(5)
_computing_cell_refinement
;
CrysAlisPro, Agilent Technologies,
Version 1.171.36.32 (release 02-08-2013 CrysAlis171 .NET)
(compiled Aug  2 2013,16:46:58)
;
_computing_data_collection
;
CrysAlisPro, Agilent Technologies,
Version 1.171.36.32 (release 02-08-2013 CrysAlis171 .NET)
(compiled Aug  2 2013,16:46:58)
;
_computing_data_reduction
;
CrysAlisPro, Agilent Technologies,
Version 1.171.36.32 (release 02-08-2013 CrysAlis171 .NET)
(compiled Aug  2 2013,16:46:58)
;
_computing_molecular_graphics 'Olex2 (Dolomanov et al., 2009)'
_computing_publication_material 'Olex2 (Dolomanov et al., 2009)'
_computing_structure_refinement 'ShelXL (Sheldrick, 2008)'
_computing_structure_solution 'ShelXS (Sheldrick, 2008)'
_diffrn_ambient_temperature 100.02(15)
_diffrn_detector_area_resol_mean 10.3914
_diffrn_measured_fraction_theta_full 0.999
_diffrn_measured_fraction_theta_max 0.999
_diffrn_measurement_device_type 'SuperNova, Dual, Cu at zero, Atlas'
_diffrn_measurement_method '\w scans'
_diffrn_orient_matrix_UB_11 0.0137178000
_diffrn_orient_matrix_UB_12 0.0539173000
_diffrn_orient_matrix_UB_13 0.0006000000
_diffrn_orient_matrix_UB_21 0.0151602000
_diffrn_orient_matrix_UB_22 -0.0094721000
_diffrn_orient_matrix_UB_23 -0.0303181000
_diffrn_orient_matrix_UB_31 -0.0331528000
_diffrn_orient_matrix_UB_32 0.0180539000
_diffrn_orient_matrix_UB_33 -0.0175565000
_diffrn_radiation_monochromator mirror
_diffrn_radiation_type MoK\a
_diffrn_radiation_wavelength 0.71073
_diffrn_reflns_av_R_equivalents 0.0396
_diffrn_reflns_av_unetI/netI 0.0418
_diffrn_reflns_Laue_measured_fraction_full 0.999
_diffrn_reflns_Laue_measured_fraction_max 0.999
_diffrn_reflns_limit_h_max 31
_diffrn_reflns_limit_h_min -32
_diffrn_reflns_limit_k_max 15
_diffrn_reflns_limit_k_min -13
_diffrn_reflns_limit_l_max 21
_diffrn_reflns_limit_l_min -22
_diffrn_reflns_number 13699
_diffrn_reflns_point_group_measured_fraction_full 0.999
_diffrn_reflns_point_group_measured_fraction_max 0.999
_diffrn_reflns_theta_full 25.242
_diffrn_reflns_theta_max 26.022
_diffrn_reflns_theta_min 2.862
_diffrn_source 'SuperNova (Mo) X-ray Source'
_exptl_absorpt_coefficient_mu 0.070
_exptl_absorpt_correction_T_max 1.00000
_exptl_absorpt_correction_T_min 0.52814
_exptl_absorpt_correction_type multi-scan
_exptl_absorpt_process_details
;
CrysAlisPro, Agilent Technologies,
Version 1.171.36.32 (release 02-08-2013 CrysAlis171 .NET)
(compiled Aug  2 2013,16:46:58)
Empirical absorption correction using spherical harmonics,
 implemented in SCALE3 ABSPACK scaling algorithm.
;
_exptl_crystal_colour colourless
_exptl_crystal_colour_primary colourless
_exptl_crystal_density_diffrn 1.133
_exptl_crystal_description block
_exptl_crystal_F_000 1680
_exptl_crystal_size_max 0.3
_exptl_crystal_size_mid 0.2
_exptl_crystal_size_min 0.2
_refine_diff_density_max 0.500
_refine_diff_density_min -0.487
_refine_diff_density_rms 0.044
_refine_ls_extinction_method none
_refine_ls_goodness_of_fit_ref 1.033
_refine_ls_hydrogen_treatment constr
_refine_ls_matrix_type full
_refine_ls_number_parameters 266
_refine_ls_number_reflns 4491
_refine_ls_number_restraints 0
_refine_ls_restrained_S_all 1.033
_refine_ls_R_factor_all 0.0640
_refine_ls_R_factor_gt 0.0449
_refine_ls_shift/su_max 0.000
_refine_ls_shift/su_mean 0.000
_refine_ls_structure_factor_coef Fsqd
_refine_ls_weighting_details 'w=1/[\s^2^(Fo^2^)+(0.0467P)^2^+3.2419P] where P=(Fo^2^+2Fc^2^)/3'
_refine_ls_weighting_scheme calc
_refine_ls_wR_factor_gt 0.1024
_refine_ls_wR_factor_ref 0.1132
_reflns_Friedel_coverage 0.000
_reflns_number_gt 3449
_reflns_number_total 4491
_reflns_threshold_expression 'I > 2\s(I)'
_cod_data_source_file jo501865b_si_002.cif
_cod_data_source_block 6'
_cod_depositor_comments 'Adding full bibliography for 4030083--4030085.cif.'
_cod_database_code 4030085
_shelxl_version_number 2014-3
_chemical_oxdiff_formula 'C30 H20 N4 Li'
_shelx_space_group_comment
;
The symmetry employed for this shelxl refinement is uniquely defined
by the following loop, which should always be used as a source of
symmetry information in preference to the above space-group names.
They are only intended as comments.
;
_shelx_estimated_absorpt_t_max 0.986
_shelx_estimated_absorpt_t_min 0.979
_reflns_odcompleteness_completeness 99.83
_reflns_odcompleteness_iscentric 1
_reflns_odcompleteness_theta 25.97
_olex2_refinement_description
;
1. Fixed Uiso
 At 1.2 times of:
  All C(H) groups, All C(H,H) groups, All N(H) groups
 At 1.5 times of:
  All C(H,H,H) groups
2.a Ternary CH refined with riding coordinates:
 C14(H14), C17(H17)
2.b Secondary CH2 refined with riding coordinates:
 C20(H20A,H20B), C21(H21A,H21B), C22(H22A,H22B), C23(H23A,H23B)
2.c Aromatic/amide H refined with riding coordinates:
 N5(H5), C3(H3), C4(H4), C5(H5A), C6(H6), C7(H7), C9(H9), C10(H10), C11(H11),
 C12(H12), C13(H13)
2.d Idealised Me refined as rotating group:
 C15(H15A,H15B,H15C), C16(H16A,H16B,H16C), C18(H18A,H18B,H18C), C19(H19A,H19B,
 H19C)
;

loop_
_space_group_symop_operation_xyz
'x, y, z'
'-x, y, -z+1/2'
'x+1/2, y+1/2, z'
'-x+1/2, y+1/2, -z+1/2'
'-x, -y, -z'
'x, -y, z-1/2'
'-x+1/2, -y+1/2, -z'
'x+1/2, -y+1/2, z-1/2'

loop_
_atom_site_label
_atom_site_type_symbol
_atom_site_fract_x
_atom_site_fract_y
_atom_site_fract_z
_atom_site_U_iso_or_equiv
_atom_site_adp_type
_atom_site_occupancy
_atom_site_site_symmetry_order
_atom_site_calc_flag
_atom_site_refinement_flags_posn
O1 O 0.16225(5) 0.93268(9) 0.85786(8) 0.0199(3) Uani 1 1 d .
N1 N 0.25210(6) 0.71513(10) 0.91646(9) 0.0144(3) Uani 1 1 d .
N2 N 0.31026(6) 0.73633(10) 0.92484(9) 0.0145(3) Uani 1 1 d .
N3 N 0.31671(6) 0.90738(10) 0.98412(9) 0.0165(3) Uani 1 1 d .
N5 N 0.37244(6) 0.87262(10) 0.92217(9) 0.0185(3) Uani 1 1 d .
H5 H 0.4036 0.9212 0.9575 0.022 Uiso 1 1 calc R
C1 C 0.33319(7) 0.84423(12) 0.94542(10) 0.0145(3) Uani 1 1 d .
C2 C 0.19742(7) 0.69755(12) 0.82412(10) 0.0152(3) Uani 1 1 d .
C3 C 0.13661(8) 0.67989(13) 0.80632(11) 0.0193(3) Uani 1 1 d .
H3 H 0.1359 0.6793 0.8576 0.023 Uiso 1 1 calc R
C4 C 0.07853(8) 0.66349(14) 0.71663(12) 0.0245(4) Uani 1 1 d .
H4 H 0.0388 0.6514 0.7075 0.029 Uiso 1 1 calc R
C5 C 0.07718(8) 0.66435(14) 0.63951(12) 0.0258(4) Uani 1 1 d .
H5A H 0.0371 0.6539 0.5777 0.031 Uiso 1 1 calc R
C6 C 0.13620(8) 0.68095(13) 0.65549(11) 0.0227(4) Uani 1 1 d .
H6 H 0.1361 0.6822 0.6035 0.027 Uiso 1 1 calc R
C7 C 0.19537(8) 0.69579(12) 0.74537(11) 0.0179(3) Uani 1 1 d .
H7 H 0.2350 0.7049 0.7538 0.021 Uiso 1 1 calc R
C8 C 0.35402(7) 0.64745(12) 0.95576(10) 0.0145(3) Uani 1 1 d .
C9 C 0.32721(8) 0.54360(12) 0.92500(11) 0.0189(3) Uani 1 1 d .
H9 H 0.2807 0.5343 0.8843 0.023 Uiso 1 1 calc R
C10 C 0.36788(9) 0.45391(13) 0.95328(12) 0.0238(4) Uani 1 1 d .
H10 H 0.3490 0.3836 0.9315 0.029 Uiso 1 1 calc R
C11 C 0.43609(9) 0.46575(14) 1.01323(12) 0.0241(4) Uani 1 1 d .
H11 H 0.4639 0.4041 1.0322 0.029 Uiso 1 1 calc R
C12 C 0.46295(8) 0.56839(14) 1.04486(11) 0.0224(4) Uani 1 1 d .
H12 H 0.5095 0.5771 1.0860 0.027 Uiso 1 1 calc R
C13 C 0.42287(8) 0.65889(13) 1.01737(11) 0.0181(3) Uani 1 1 d .
H13 H 0.4421 0.7289 1.0403 0.022 Uiso 1 1 calc R
C14 C 0.36578(8) 0.82732(12) 0.84228(11) 0.0176(3) Uani 1 1 d .
H14 H 0.3533 0.7489 0.8354 0.021 Uiso 1 1 calc R
C15 C 0.43202(8) 0.83456(14) 0.86240(12) 0.0238(4) Uani 1 1 d .
H15A H 0.4466 0.9105 0.8741 0.036 Uiso 1 1 calc GR
H15B H 0.4273 0.8071 0.8082 0.036 Uiso 1 1 calc GR
H15C H 0.4647 0.7907 0.9179 0.036 Uiso 1 1 calc GR
C16 C 0.31199(9) 0.88595(14) 0.75159(12) 0.0253(4) Uani 1 1 d .
H16A H 0.2709 0.8852 0.7432 0.038 Uiso 1 1 calc GR
H16B H 0.3049 0.8491 0.6984 0.038 Uiso 1 1 calc GR
H16C H 0.3255 0.9614 0.7548 0.038 Uiso 1 1 calc GR
C17 C 0.33805(8) 1.02136(13) 1.00141(12) 0.0215(4) Uani 1 1 d .
H17 H 0.3316 1.0505 0.9451 0.026 Uiso 1 1 calc R
C18 C 0.41070(9) 1.03295(15) 1.08736(13) 0.0299(4) Uani 1 1 d .
H18A H 0.4170 1.0080 1.1434 0.045 Uiso 1 1 calc GR
H18B H 0.4239 1.1094 1.0952 0.045 Uiso 1 1 calc GR
H18C H 0.4378 0.9889 1.0786 0.045 Uiso 1 1 calc GR
C19 C 0.29538(9) 1.08644(14) 1.01612(14) 0.0310(4) Uani 1 1 d .
H19A H 0.2491 1.0824 0.9593 0.046 Uiso 1 1 calc GR
H19B H 0.3098 1.1625 1.0291 0.046 Uiso 1 1 calc GR
H19C H 0.2998 1.0562 1.0694 0.046 Uiso 1 1 calc GR
C20 C 0.16212(8) 0.95851(13) 0.78094(12) 0.0227(4) Uani 1 1 d .
H20A H 0.1377 0.9027 0.7310 0.027 Uiso 1 1 calc R
H20B H 0.2078 0.9631 0.8027 0.027 Uiso 1 1 calc R
C21 C 0.12781(8) 1.06825(13) 0.74525(12) 0.0232(4) Uani 1 1 d .
H21A H 0.1007 1.0732 0.6761 0.028 Uiso 1 1 calc R
H21B H 0.1603 1.1284 0.7745 0.028 Uiso 1 1 calc R
C22 C 0.08416(9) 1.07193(14) 0.77498(12) 0.0267(4) Uani 1 1 d .
H22A H 0.0967 1.1335 0.8182 0.032 Uiso 1 1 calc R
H22B H 0.0370 1.0789 0.7196 0.032 Uiso 1 1 calc R
C23 C 0.09753(8) 0.96375(14) 0.82426(12) 0.0238(4) Uani 1 1 d .
H23A H 0.0964 0.9719 0.8771 0.029 Uiso 1 1 calc R
H23B H 0.0644 0.9088 0.7800 0.029 Uiso 1 1 calc R
Li1 Li 0.23699(13) 0.8491(2) 0.96938(18) 0.0185(6) Uani 1 1 d .

loop_
_atom_site_aniso_label
_atom_site_aniso_U_11
_atom_site_aniso_U_22
_atom_site_aniso_U_33
_atom_site_aniso_U_23
_atom_site_aniso_U_13
_atom_site_aniso_U_12
O1 0.0206(6) 0.0238(6) 0.0200(6) 0.0069(5) 0.0151(5) 0.0061(5)
N1 0.0125(6) 0.0169(6) 0.0175(7) -0.0002(5) 0.0112(6) -0.0011(5)
N2 0.0130(6) 0.0154(6) 0.0182(7) -0.0008(5) 0.0113(6) -0.0013(5)
N3 0.0189(7) 0.0160(7) 0.0175(7) -0.0016(5) 0.0129(6) -0.0018(5)
N5 0.0216(7) 0.0184(7) 0.0218(7) -0.0055(6) 0.0167(6) -0.0067(6)
C1 0.0137(7) 0.0160(7) 0.0132(7) 0.0004(6) 0.0081(7) -0.0004(6)
C2 0.0170(8) 0.0108(7) 0.0162(8) -0.0003(6) 0.0098(7) 0.0005(6)
C3 0.0185(8) 0.0215(8) 0.0182(8) 0.0011(7) 0.0116(7) 0.0002(7)
C4 0.0163(8) 0.0254(9) 0.0260(9) -0.0003(7) 0.0105(8) -0.0007(7)
C5 0.0205(9) 0.0249(9) 0.0175(8) -0.0011(7) 0.0050(8) 0.0022(7)
C6 0.0307(9) 0.0189(8) 0.0178(8) 0.0007(7) 0.0149(8) 0.0045(7)
C7 0.0207(8) 0.0153(8) 0.0199(8) 0.0006(6) 0.0139(7) 0.0018(6)
C8 0.0171(8) 0.0178(8) 0.0127(7) 0.0017(6) 0.0113(7) 0.0023(6)
C9 0.0176(8) 0.0186(8) 0.0184(8) -0.0010(6) 0.0103(7) 0.0003(7)
C10 0.0291(9) 0.0174(8) 0.0255(9) -0.0020(7) 0.0175(8) 0.0020(7)
C11 0.0284(9) 0.0243(9) 0.0262(9) 0.0060(7) 0.0204(8) 0.0108(7)
C12 0.0187(8) 0.0329(10) 0.0211(8) 0.0075(7) 0.0152(8) 0.0061(7)
C13 0.0188(8) 0.0216(8) 0.0179(8) 0.0016(7) 0.0135(7) -0.0009(7)
C14 0.0222(8) 0.0173(8) 0.0196(8) -0.0016(6) 0.0161(7) -0.0015(7)
C15 0.0251(9) 0.0281(9) 0.0266(9) -0.0033(7) 0.0203(8) -0.0023(7)
C16 0.0292(9) 0.0232(9) 0.0248(9) 0.0038(7) 0.0176(8) 0.0013(7)
C17 0.0285(9) 0.0172(8) 0.0271(9) -0.0039(7) 0.0215(8) -0.0042(7)
C18 0.0314(10) 0.0264(9) 0.0367(10) -0.0125(8) 0.0237(9) -0.0117(8)
C19 0.0357(11) 0.0226(9) 0.0434(11) -0.0114(8) 0.0291(10) -0.0049(8)
C20 0.0269(9) 0.0273(9) 0.0221(9) 0.0068(7) 0.0194(8) 0.0067(7)
C21 0.0273(9) 0.0212(9) 0.0223(9) 0.0033(7) 0.0161(8) -0.0003(7)
C22 0.0301(10) 0.0275(9) 0.0254(9) 0.0054(7) 0.0187(9) 0.0104(8)
C23 0.0212(9) 0.0314(9) 0.0242(9) 0.0079(7) 0.0169(8) 0.0072(7)
Li1 0.0201(14) 0.0192(13) 0.0186(13) 0.0012(11) 0.0134(12) 0.0014(11)

loop_
_atom_type_symbol
_atom_type_description
_atom_type_scat_dispersion_real
_atom_type_scat_dispersion_imag
_atom_type_scat_source
C C 0.0033 0.0016 'International Tables Vol C Tables 4.2.6.8 and 6.1.1.4'
H H 0.0000 0.0000 'International Tables Vol C Tables 4.2.6.8 and 6.1.1.4'
Li Li -0.0003 0.0001 'International Tables Vol C Tables 4.2.6.8 and 6.1.1.4'
N N 0.0061 0.0033 'International Tables Vol C Tables 4.2.6.8 and 6.1.1.4'
O O 0.0106 0.0060 'International Tables Vol C Tables 4.2.6.8 and 6.1.1.4'

loop_
_geom_angle_atom_site_label_1
_geom_angle_atom_site_label_2
_geom_angle_atom_site_label_3
_geom_angle
_geom_angle_site_symmetry_1
_geom_angle_site_symmetry_3
C20 O1 Li1 120.81(11) . .
C23 O1 C20 103.96(11) . .
C23 O1 Li1 134.43(11) . .
N2 N1 Li1 107.53(11) . .
N2 N1 Li1 119.25(11) . 7_567
C2 N1 N2 111.36(11) . .
C2 N1 Li1 110.12(12) . .
C2 N1 Li1 123.71(12) . 7_567
Li1 N1 Li1 77.18(12) . 7_567
C1 N2 N1 116.01(11) . .
C1 N2 C8 121.44(12) . .
C8 N2 N1 115.46(11) . .
C1 N3 C17 118.75(12) . .
C1 N3 Li1 112.06(12) . .
C17 N3 Li1 125.32(12) . .
C1 N5 H5 117.8 . .
C1 N5 C14 124.40(13) . .
C14 N5 H5 117.8 . .
N3 C1 N2 118.85(13) . .
N3 C1 N5 125.71(14) . .
N5 C1 N2 115.44(12) . .
N1 C2 C3 116.71(13) . .
N1 C2 C7 126.98(14) . .
C7 C2 C3 116.31(14) . .
C2 C3 H3 119.1 . .
C4 C3 C2 121.81(14) . .
C4 C3 H3 119.1 . .
C3 C4 H4 119.5 . .
C3 C4 C5 121.09(15) . .
C5 C4 H4 119.5 . .
C4 C5 H5A 121.0 . .
C6 C5 C4 117.97(15) . .
C6 C5 H5A 121.0 . .
C5 C6 H6 119.1 . .
C5 C6 C7 121.83(15) . .
C7 C6 H6 119.1 . .
C2 C7 H7 119.5 . .
C6 C7 C2 120.95(15) . .
C6 C7 H7 119.5 . .
C9 C8 N2 118.20(13) . .
C9 C8 C13 118.69(14) . .
C13 C8 N2 123.09(13) . .
C8 C9 H9 119.8 . .
C10 C9 C8 120.48(15) . .
C10 C9 H9 119.8 . .
C9 C10 H10 119.7 . .
C9 C10 C11 120.66(16) . .
C11 C10 H10 119.7 . .
C10 C11 H11 120.5 . .
C12 C11 C10 119.09(15) . .
C12 C11 H11 120.5 . .
C11 C12 H12 119.6 . .
C11 C12 C13 120.90(16) . .
C13 C12 H12 119.6 . .
C8 C13 H13 119.9 . .
C12 C13 C8 120.16(15) . .
C12 C13 H13 119.9 . .
N5 C14 H14 108.4 . .
N5 C14 C15 109.22(13) . .
N5 C14 C16 110.95(13) . .
C15 C14 H14 108.4 . .
C16 C14 H14 108.4 . .
C16 C14 C15 111.29(13) . .
C14 C15 H15A 109.5 . .
C14 C15 H15B 109.5 . .
C14 C15 H15C 109.5 . .
H15A C15 H15B 109.5 . .
H15A C15 H15C 109.5 . .
H15B C15 H15C 109.5 . .
C14 C16 H16A 109.5 . .
C14 C16 H16B 109.5 . .
C14 C16 H16C 109.5 . .
H16A C16 H16B 109.5 . .
H16A C16 H16C 109.5 . .
H16B C16 H16C 109.5 . .
N3 C17 H17 108.9 . .
N3 C17 C18 111.56(14) . .
N3 C17 C19 108.68(13) . .
C18 C17 H17 108.9 . .
C19 C17 H17 108.9 . .
C19 C17 C18 109.77(14) . .
C17 C18 H18A 109.5 . .
C17 C18 H18B 109.5 . .
C17 C18 H18C 109.5 . .
H18A C18 H18B 109.5 . .
H18A C18 H18C 109.5 . .
H18B C18 H18C 109.5 . .
C17 C19 H19A 109.5 . .
C17 C19 H19B 109.5 . .
C17 C19 H19C 109.5 . .
H19A C19 H19B 109.5 . .
H19A C19 H19C 109.5 . .
H19B C19 H19C 109.5 . .
O1 C20 H20A 110.8 . .
O1 C20 H20B 110.8 . .
O1 C20 C21 104.80(12) . .
H20A C20 H20B 108.9 . .
C21 C20 H20A 110.8 . .
C21 C20 H20B 110.8 . .
C20 C21 H21A 111.0 . .
C20 C21 H21B 111.0 . .
C20 C21 C22 103.86(13) . .
H21A C21 H21B 109.0 . .
C22 C21 H21A 111.0 . .
C22 C21 H21B 111.0 . .
C21 C22 H22A 111.0 . .
C21 C22 H22B 111.0 . .
H22A C22 H22B 109.0 . .
C23 C22 C21 103.84(13) . .
C23 C22 H22A 111.0 . .
C23 C22 H22B 111.0 . .
O1 C23 C22 104.87(13) . .
O1 C23 H23A 110.8 . .
O1 C23 H23B 110.8 . .
C22 C23 H23A 110.8 . .
C22 C23 H23B 110.8 . .
H23A C23 H23B 108.8 . .
O1 Li1 N1 130.53(13) . 7_567
O1 Li1 N1 106.28(12) . .
O1 Li1 N3 102.15(12) . .
O1 Li1 Li1 138.26(18) . 7_567
N1 Li1 N1 102.81(12) . 7_567
N1 Li1 Li1 51.25(9) 7_567 7_567
N1 Li1 Li1 51.56(9) . 7_567
N3 Li1 N1 120.88(14) . 7_567
N3 Li1 N1 82.25(10) . .
N3 Li1 Li1 107.73(15) . 7_567

loop_
_geom_bond_atom_site_label_1
_geom_bond_atom_site_label_2
_geom_bond_distance
_geom_bond_site_symmetry_2
O1 C20 1.4403(18) .
O1 C23 1.4364(18) .
O1 Li1 2.005(3) .
N1 N2 1.4470(16) .
N1 C2 1.3806(19) .
N1 Li1 2.069(3) .
N1 Li1 2.078(3) 7_567
N2 C1 1.4056(19) .
N2 C8 1.4152(19) .
N3 C1 1.2919(18) .
N3 C17 1.467(2) .
N3 Li1 2.048(3) .
N5 H5 0.8800 .
N5 C1 1.3762(19) .
N5 C14 1.4690(19) .
C2 C3 1.419(2) .
C2 C7 1.408(2) .
C3 H3 0.9500 .
C3 C4 1.379(2) .
C4 H4 0.9500 .
C4 C5 1.389(2) .
C5 H5A 0.9500 .
C5 C6 1.387(2) .
C6 H6 0.9500 .
C6 C7 1.389(2) .
C7 H7 0.9500 .
C8 C9 1.393(2) .
C8 C13 1.402(2) .
C9 H9 0.9500 .
C9 C10 1.385(2) .
C10 H10 0.9500 .
C10 C11 1.390(2) .
C11 H11 0.9500 .
C11 C12 1.381(2) .
C12 H12 0.9500 .
C12 C13 1.386(2) .
C13 H13 0.9500 .
C14 H14 1.0000 .
C14 C15 1.523(2) .
C14 C16 1.521(2) .
C15 H15A 0.9800 .
C15 H15B 0.9800 .
C15 H15C 0.9800 .
C16 H16A 0.9800 .
C16 H16B 0.9800 .
C16 H16C 0.9800 .
C17 H17 1.0000 .
C17 C18 1.528(2) .
C17 C19 1.524(2) .
C18 H18A 0.9800 .
C18 H18B 0.9800 .
C18 H18C 0.9800 .
C19 H19A 0.9800 .
C19 H19B 0.9800 .
C19 H19C 0.9800 .
C20 H20A 0.9900 .
C20 H20B 0.9900 .
C20 C21 1.520(2) .
C21 H21A 0.9900 .
C21 H21B 0.9900 .
C21 C22 1.539(2) .
C22 H22A 0.9900 .
C22 H22B 0.9900 .
C22 C23 1.519(2) .
C23 H23A 0.9900 .
C23 H23B 0.9900 .
Li1 N1 2.078(3) 7_567
Li1 Li1 2.587(5) 7_567
